data_1575561
loop_
_publ_author_name
'Liu, Hao'
'Scott, Harrison M.'
'Lin, Binzhou'
'Huang, Xiaolong'
'Smith, Mark D.'
'Shimizu, Ken D.'

_publ_section_title
;
 Solvent attenuation of dispersion interactions quantified in polar and
 nonpolar media using rigid CH-&#x3c0; balances.
;
_journal_issue 38
_journal_name_full 'Chemical science'
_journal_page_first 17772
_journal_page_last 17778
_journal_paper_doi 10.1039/d5sc02852c
_journal_volume 16
_journal_year 2025
_chemical_formula_moiety 'C29 H20 F N O2'
_chemical_formula_sum 'C29 H20 F N O2'
_chemical_formula_weight 433.46
_space_group_crystal_system triclinic
_space_group_IT_number 2
_space_group_name_Hall '-P 1'
_space_group_name_H-M_alt 'P -1'
_atom_sites_solution_hydrogens geom
_atom_sites_solution_primary dual
_atom_sites_solution_secondary difmap
_audit_creation_date 2024-10-24
_audit_creation_method
;
Olex2 1.5
(compiled 2024.02.16 svn.r378c4104 for OlexSys, GUI svn.r6928)
;
_audit_update_record
;
2025-04-11 deposited with the CCDC.	2025-08-28 downloaded from the CCDC.
;
_cell_angle_alpha 93.704(2)
_cell_angle_beta 99.237(2)
_cell_angle_gamma 102.183(2)
_cell_formula_units_Z 2
_cell_length_a 8.4255(5)
_cell_length_b 9.5914(6)
_cell_length_c 13.0539(9)
_cell_measurement_reflns_used 9069
_cell_measurement_temperature 100(2)
_cell_measurement_theta_max 27.541
_cell_measurement_theta_min 2.567
_cell_volume 1012.47(11)
_computing_cell_refinement 'SAINT V8.40B (Bruker, 2016)'
_computing_data_collection 'Bruker APEX3 v2019.1-0 (Bruker, 2019)'
_computing_data_reduction 'SAINT V8.40B (Bruker, 2016)'
_computing_molecular_graphics 'OLEX2 (Dolomanov et al., 2009)'
_computing_publication_material 'OLEX2 (Dolomanov et al., 2009)'
_computing_structure_refinement 'XL (Sheldrick, 2015)'
_computing_structure_solution 'XT (Sheldrick, 2015)'
_diffrn_ambient_temperature 100(2)
_diffrn_detector PHOTON-II
_diffrn_detector_area_resol_mean 7.39
_diffrn_detector_type 'area detector'
_diffrn_measured_fraction_theta_full 0.999
_diffrn_measured_fraction_theta_max 0.995
_diffrn_measurement_device 'three-circle diffractometer'
_diffrn_measurement_device_type 'Bruker D8 Quest'
_diffrn_measurement_method '\w and \f scans'
_diffrn_radiation_monochromator 'mirror optics'
_diffrn_radiation_probe x-ray
_diffrn_radiation_type MoK\a
_diffrn_radiation_wavelength 0.71073
_diffrn_reflns_av_R_equivalents 0.0392
_diffrn_reflns_av_unetI/netI 0.0265
_diffrn_reflns_Laue_measured_fraction_full 0.999
_diffrn_reflns_Laue_measured_fraction_max 0.995
_diffrn_reflns_limit_h_max 10
_diffrn_reflns_limit_h_min -10
_diffrn_reflns_limit_k_max 12
_diffrn_reflns_limit_k_min -12
_diffrn_reflns_limit_l_max 17
_diffrn_reflns_limit_l_min -16
_diffrn_reflns_number 30441
_diffrn_reflns_point_group_measured_fraction_full 0.999
_diffrn_reflns_point_group_measured_fraction_max 0.995
_diffrn_reflns_theta_full 25.242
_diffrn_reflns_theta_max 27.634
_diffrn_reflns_theta_min 2.184
_diffrn_source 'microfocus sealed X-ray tube'
_diffrn_source_current 1.0
_diffrn_source_power 0.05
_diffrn_source_type 'Incoatec I\ms'
_diffrn_source_voltage 50.0
_diffrn_standards_number 0
_exptl_absorpt_coefficient_mu 0.095
_exptl_absorpt_correction_T_max 0.1805
_exptl_absorpt_correction_T_min 0.1324
_exptl_absorpt_correction_type multi-scan
_exptl_absorpt_process_details
;
SADABS-2016/2 (Bruker,2016/2) was used for absorption correction.
wR2(int) was 0.1523 before and 0.0725 after correction.
The Ratio of minimum to maximum transmission is 0.7335.
The \l/2 correction factor is Not present.
;
_exptl_crystal_colour colourless
_exptl_crystal_colour_primary colourless
_exptl_crystal_density_diffrn 1.422
_exptl_crystal_description block
_exptl_crystal_F_000 452
_exptl_crystal_size_max 0.58
_exptl_crystal_size_mid 0.35
_exptl_crystal_size_min 0.2
_refine_diff_density_max 0.388
_refine_diff_density_min -0.237
_refine_diff_density_rms 0.048
_refine_ls_extinction_coef 0.013(3)
_refine_ls_extinction_expression Fc^*^=kFc[1+0.001xFc^2^\l^3^/sin(2\q)]^-1/4^
_refine_ls_extinction_method 'SHELXL-2019/2 (Sheldrick 2019)'
_refine_ls_goodness_of_fit_ref 1.124
_refine_ls_hydrogen_treatment constr
_refine_ls_matrix_type full
_refine_ls_number_parameters 299
_refine_ls_number_reflns 4684
_refine_ls_number_restraints 0
_refine_ls_restrained_S_all 1.124
_refine_ls_R_factor_all 0.0444
_refine_ls_R_factor_gt 0.0413
_refine_ls_shift/su_max 0.000
_refine_ls_shift/su_mean 0.000
_refine_ls_structure_factor_coef Fsqd
_refine_ls_weighting_details 'w=1/[\s^2^(Fo^2^)+(0.0437P)^2^+0.4976P] where P=(Fo^2^+2Fc^2^)/3'
_refine_ls_weighting_scheme calc
_refine_ls_wR_factor_gt 0.1080
_refine_ls_wR_factor_ref 0.1104
_reflns_Friedel_coverage 0.000
_reflns_number_gt 4279
_reflns_number_total 4684
_reflns_threshold_expression 'I > 2\s(I)'
_cod_data_source_file d5sc02852c2.cif
_cod_data_source_block ch_pi_phenanth
_cod_depositor_comments
;
The following automatic conversions were performed:

data item '_diffrn_radiation_probe' value 'X-ray' was changed to
'x-ray' in accordance with the
/home/data/users/saulius/crontab/automatic-downloads/rss-feeds/RSC/lib/dictionaries/cif_core.dic
dictionary named 'cif_core.dic' version 2.4.2 last updated on
2011-04-26.

Automatic conversion script
Id: cif_fix_values 8170 2020-07-09 18:12:32Z antanas 

 Adding full bibliography for 1575557--1575563.cif.
;
_cod_database_code 1575561
_shelx_shelxl_version_number 2019/3
_shelx_space_group_comment
;
The symmetry employed for this shelxl refinement is uniquely defined
by the following loop, which should always be used as a source of
symmetry information in preference to the above space-group names.
They are only intended as comments.
;
_shelx_estimated_absorpt_t_max 0.981
_shelx_estimated_absorpt_t_min 0.945
_olex2_refinement_description
;
1. Fixed Uiso
 At 1.2 times of:
  All C(H) groups, All C(H,H) groups
2.a Ternary CH refined with riding coordinates:
 C2(H2), C3(H3), C6(H6), C7(H7)
2.b Secondary CH2 refined with riding coordinates:
 C1(H1A,H1B)
2.c Aromatic/amide H refined with riding coordinates:
 C8(H8), C9(H9), C11(H11), C13(H13), C14(H14), C17(H17), C19(H19), C20(H20),
 C21(H21), C22(H22), C25(H25), C26(H26), C27(H27), C28(H28)
;
_olex2_submission_special_instructions 'No special instructions were received'

loop_
_space_group_symop_operation_xyz
'x, y, z'
'-x, -y, -z'

loop_
_atom_site_label
_atom_site_type_symbol
_atom_site_fract_x
_atom_site_fract_y
_atom_site_fract_z
_atom_site_U_iso_or_equiv
_atom_site_adp_type
_atom_site_occupancy
_atom_site_site_symmetry_order
_atom_site_calc_flag
_atom_site_refinement_flags_posn
_atom_site_refinement_flags_adp
_atom_site_refinement_flags_occupancy
_atom_site_disorder_assembly
_atom_site_disorder_group
F1 F 0.02794(10) 0.27663(9) 0.77293(6) 0.02547(19) Uani 1 1 d . . . . .
O1 O 0.52238(12) 0.66108(10) 0.97304(7) 0.0225(2) Uani 1 1 d . . . . .
O2 O 0.68973(12) 0.48279(10) 0.68476(7) 0.0229(2) Uani 1 1 d . . . . .
N1 N 0.57152(13) 0.56876(11) 0.81637(8) 0.0179(2) Uani 1 1 d . . . . .
C1 C 1.07098(16) 0.76677(15) 0.94989(11) 0.0245(3) Uani 1 1 d . . . . .
H1A H 1.158073 0.855580 0.955544 0.029 Uiso 1 1 calc R U . . .
H1B H 1.113015 0.694523 0.990693 0.029 Uiso 1 1 calc R U . . .
C2 C 0.90812(16) 0.79461(14) 0.97763(10) 0.0225(3) Uani 1 1 d . . . . .
H2 H 0.915210 0.842577 1.049068 0.027 Uiso 1 1 calc R U . . .
C3 C 0.79957(16) 0.63757(14) 0.95335(10) 0.0203(3) Uani 1 1 d . . . . .
H3 H 0.821463 0.579844 1.013023 0.024 Uiso 1 1 calc R U . . .
C4 C 0.61668(16) 0.62660(13) 0.92089(10) 0.0190(3) Uani 1 1 d . . . . .
C5 C 0.70351(15) 0.53687(13) 0.77283(10) 0.0186(2) Uani 1 1 d . . . . .
C6 C 0.85698(15) 0.57868(14) 0.85604(10) 0.0196(3) Uani 1 1 d . . . . .
H6 H 0.904782 0.493600 0.870957 0.024 Uiso 1 1 calc R U . . .
C7 C 0.99367(16) 0.70816(14) 0.83577(10) 0.0223(3) Uani 1 1 d . . . . .
H7 H 1.071323 0.684621 0.790360 0.027 Uiso 1 1 calc R U . . .
C8 C 0.90558(16) 0.82507(14) 0.80352(11) 0.0234(3) Uani 1 1 d . . . . .
H8 H 0.889251 0.856388 0.735830 0.028 Uiso 1 1 calc R U . . .
C9 C 0.85520(16) 0.87605(14) 0.88690(11) 0.0233(3) Uani 1 1 d . . . . .
H9 H 0.796511 0.950245 0.889271 0.028 Uiso 1 1 calc R U . . .
C10 C 0.40404(15) 0.53339(13) 0.76201(9) 0.0169(2) Uani 1 1 d . . . . .
C11 C 0.29634(15) 0.41961(13) 0.79309(9) 0.0181(2) Uani 1 1 d . . . . .
H11 H 0.332470 0.367877 0.848560 0.022 Uiso 1 1 calc R U . . .
C12 C 0.13566(16) 0.38460(13) 0.74070(10) 0.0197(3) Uani 1 1 d . . . . .
C13 C 0.07914(16) 0.45335(14) 0.65749(10) 0.0205(3) Uani 1 1 d . . . . .
H13 H -0.031994 0.425226 0.621950 0.025 Uiso 1 1 calc R U . . .
C14 C 0.19047(16) 0.56536(14) 0.62734(10) 0.0203(3) Uani 1 1 d . . . . .
H14 H 0.154631 0.613106 0.569413 0.024 Uiso 1 1 calc R U . . .
C15 C 0.35332(15) 0.60946(13) 0.67988(9) 0.0177(2) Uani 1 1 d . . . . .
C16 C 0.46630(15) 0.73495(13) 0.64791(10) 0.0179(2) Uani 1 1 d . . . . .
C17 C 0.52824(15) 0.71916(13) 0.55930(10) 0.0190(3) Uani 1 1 d . . . . .
H17 H 0.501459 0.627707 0.520197 0.023 Uiso 1 1 calc R U . . .
C18 C 0.63309(15) 0.83656(13) 0.52284(10) 0.0185(3) Uani 1 1 d . . . . .
C19 C 0.69565(16) 0.81532(14) 0.43067(10) 0.0209(3) Uani 1 1 d . . . . .
H19 H 0.668574 0.722783 0.393125 0.025 Uiso 1 1 calc R U . . .
C20 C 0.79541(16) 0.92691(15) 0.39442(10) 0.0226(3) Uani 1 1 d . . . . .
H20 H 0.836875 0.911852 0.332079 0.027 Uiso 1 1 calc R U . . .
C21 C 0.83534(16) 1.06305(15) 0.45026(11) 0.0227(3) Uani 1 1 d . . . . .
H21 H 0.904993 1.140214 0.425723 0.027 Uiso 1 1 calc R U . . .
C22 C 0.77489(16) 1.08645(14) 0.54030(10) 0.0206(3) Uani 1 1 d . . . . .
H22 H 0.802949 1.179761 0.576713 0.025 Uiso 1 1 calc R U . . .
C23 C 0.67169(15) 0.97378(13) 0.57947(10) 0.0177(2) Uani 1 1 d . . . . .
C24 C 0.60363(15) 0.99317(13) 0.67368(9) 0.0173(2) Uani 1 1 d . . . . .
C25 C 0.63427(16) 1.12760(13) 0.73256(10) 0.0200(3) Uani 1 1 d . . . . .
H25 H 0.702813 1.208163 0.710922 0.024 Uiso 1 1 calc R U . . .
C26 C 0.56711(16) 1.14474(14) 0.82067(10) 0.0217(3) Uani 1 1 d . . . . .
H26 H 0.590247 1.236321 0.859270 0.026 Uiso 1 1 calc R U . . .
C27 C 0.46465(16) 1.02757(14) 0.85373(10) 0.0217(3) Uani 1 1 d . . . . .
H27 H 0.417421 1.039729 0.914152 0.026 Uiso 1 1 calc R U . . .
C28 C 0.43294(16) 0.89470(14) 0.79800(10) 0.0202(3) Uani 1 1 d . . . . .
H28 H 0.363887 0.815527 0.820842 0.024 Uiso 1 1 calc R U . . .
C29 C 0.50090(15) 0.87374(13) 0.70769(9) 0.0177(2) Uani 1 1 d . . . . .

loop_
_atom_site_aniso_label
_atom_site_aniso_U_11
_atom_site_aniso_U_22
_atom_site_aniso_U_33
_atom_site_aniso_U_23
_atom_site_aniso_U_13
_atom_site_aniso_U_12
F1 0.0206(4) 0.0255(4) 0.0283(4) 0.0049(3) 0.0067(3) -0.0015(3)
O1 0.0227(5) 0.0265(5) 0.0191(4) -0.0006(4) 0.0055(4) 0.0065(4)
O2 0.0223(5) 0.0239(5) 0.0214(5) -0.0036(4) 0.0040(4) 0.0047(4)
N1 0.0163(5) 0.0193(5) 0.0172(5) -0.0004(4) 0.0029(4) 0.0028(4)
C1 0.0188(6) 0.0265(7) 0.0252(7) -0.0021(5) -0.0003(5) 0.0031(5)
C2 0.0187(6) 0.0243(6) 0.0214(6) -0.0047(5) 0.0006(5) 0.0021(5)
C3 0.0196(6) 0.0222(6) 0.0184(6) 0.0009(5) 0.0013(5) 0.0048(5)
C4 0.0207(6) 0.0173(6) 0.0181(6) 0.0019(4) 0.0024(5) 0.0030(5)
C5 0.0181(6) 0.0158(6) 0.0218(6) 0.0013(5) 0.0040(5) 0.0032(4)
C6 0.0166(6) 0.0198(6) 0.0213(6) -0.0005(5) 0.0016(5) 0.0041(5)
C7 0.0165(6) 0.0239(6) 0.0247(6) -0.0029(5) 0.0047(5) 0.0016(5)
C8 0.0209(6) 0.0208(6) 0.0251(6) 0.0013(5) 0.0022(5) -0.0005(5)
C9 0.0208(6) 0.0183(6) 0.0283(7) -0.0011(5) 0.0017(5) 0.0017(5)
C10 0.0154(6) 0.0179(6) 0.0172(6) -0.0018(4) 0.0035(4) 0.0035(4)
C11 0.0195(6) 0.0198(6) 0.0160(5) 0.0009(4) 0.0049(4) 0.0055(5)
C12 0.0189(6) 0.0170(6) 0.0227(6) -0.0010(5) 0.0078(5) 0.0008(5)
C13 0.0180(6) 0.0202(6) 0.0217(6) -0.0027(5) 0.0011(5) 0.0037(5)
C14 0.0213(6) 0.0189(6) 0.0199(6) 0.0001(5) 0.0013(5) 0.0050(5)
C15 0.0195(6) 0.0158(6) 0.0177(6) -0.0013(4) 0.0042(5) 0.0037(5)
C16 0.0172(6) 0.0165(6) 0.0193(6) 0.0015(4) 0.0014(4) 0.0037(4)
C17 0.0200(6) 0.0157(6) 0.0202(6) -0.0008(4) 0.0020(5) 0.0037(5)
C18 0.0181(6) 0.0187(6) 0.0192(6) 0.0015(5) 0.0023(5) 0.0058(5)
C19 0.0213(6) 0.0209(6) 0.0210(6) 0.0000(5) 0.0040(5) 0.0064(5)
C20 0.0217(6) 0.0273(7) 0.0212(6) 0.0036(5) 0.0060(5) 0.0089(5)
C21 0.0203(6) 0.0230(6) 0.0254(6) 0.0069(5) 0.0052(5) 0.0043(5)
C22 0.0195(6) 0.0178(6) 0.0233(6) 0.0016(5) 0.0018(5) 0.0035(5)
C23 0.0162(6) 0.0179(6) 0.0188(6) 0.0019(4) 0.0010(4) 0.0052(4)
C24 0.0157(6) 0.0177(6) 0.0179(6) 0.0005(4) 0.0002(4) 0.0050(4)
C25 0.0180(6) 0.0174(6) 0.0232(6) 0.0007(5) 0.0014(5) 0.0030(5)
C26 0.0221(6) 0.0195(6) 0.0219(6) -0.0043(5) -0.0003(5) 0.0065(5)
C27 0.0223(6) 0.0247(6) 0.0185(6) -0.0013(5) 0.0033(5) 0.0074(5)
C28 0.0188(6) 0.0208(6) 0.0208(6) 0.0018(5) 0.0027(5) 0.0043(5)
C29 0.0168(6) 0.0182(6) 0.0175(6) 0.0008(4) 0.0004(4) 0.0049(4)

loop_
_atom_type_symbol
_atom_type_description
_atom_type_scat_dispersion_real
_atom_type_scat_dispersion_imag
_atom_type_scat_source
C C 0.0033 0.0016 'International Tables Vol C Tables 4.2.6.8 and 6.1.1.4'
H H 0.0000 0.0000 'International Tables Vol C Tables 4.2.6.8 and 6.1.1.4'
F F 0.0171 0.0103 'International Tables Vol C Tables 4.2.6.8 and 6.1.1.4'
N N 0.0061 0.0033 'International Tables Vol C Tables 4.2.6.8 and 6.1.1.4'
O O 0.0106 0.0060 'International Tables Vol C Tables 4.2.6.8 and 6.1.1.4'

loop_
_geom_angle_atom_site_label_1
_geom_angle_atom_site_label_2
_geom_angle_atom_site_label_3
_geom_angle
_geom_angle_site_symmetry_1
_geom_angle_site_symmetry_3
_geom_angle_publ_flag
C4 N1 C5 113.63(10) . . ?
C4 N1 C10 123.00(10) . . ?
C5 N1 C10 123.15(10) . . ?
H1A C1 H1B 110.3 . . ?
C2 C1 H1A 112.9 . . ?
C2 C1 H1B 112.9 . . ?
C7 C1 H1A 112.9 . . ?
C7 C1 H1B 112.9 . . ?
C7 C1 C2 94.16(10) . . ?
C1 C2 H2 116.3 . . ?
C1 C2 C3 98.94(10) . . ?
C3 C2 H2 116.3 . . ?
C9 C2 C1 100.06(11) . . ?
C9 C2 H2 116.3 . . ?
C9 C2 C3 106.55(10) . . ?
C2 C3 H3 110.8 . . ?
C4 C3 C2 115.13(11) . . ?
C4 C3 H3 110.8 . . ?
C4 C3 C6 105.56(10) . . ?
C6 C3 C2 103.30(10) . . ?
C6 C3 H3 110.8 . . ?
O1 C4 N1 124.39(12) . . ?
O1 C4 C3 127.82(12) . . ?
N1 C4 C3 107.79(10) . . ?
O2 C5 N1 124.01(12) . . ?
O2 C5 C6 128.24(12) . . ?
N1 C5 C6 107.74(10) . . ?
C3 C6 H6 110.7 . . ?
C3 C6 C7 103.07(10) . . ?
C5 C6 C3 105.28(10) . . ?
C5 C6 H6 110.7 . . ?
C5 C6 C7 115.85(11) . . ?
C7 C6 H6 110.7 . . ?
C1 C7 C6 99.22(10) . . ?
C1 C7 H7 116.2 . . ?
C6 C7 H7 116.2 . . ?
C8 C7 C1 100.27(11) . . ?
C8 C7 C6 106.33(10) . . ?
C8 C7 H7 116.2 . . ?
C7 C8 H8 126.1 . . ?
C9 C8 C7 107.82(12) . . ?
C9 C8 H8 126.1 . . ?
C2 C9 H9 126.0 . . ?
C8 C9 C2 107.92(12) . . ?
C8 C9 H9 126.0 . . ?
C11 C10 N1 117.47(11) . . ?
C11 C10 C15 121.84(11) . . ?
C15 C10 N1 120.68(11) . . ?
C10 C11 H11 121.1 . . ?
C12 C11 C10 117.70(11) . . ?
C12 C11 H11 121.1 . . ?
F1 C12 C11 118.12(11) . . ?
F1 C12 C13 118.71(11) . . ?
C11 C12 C13 123.17(12) . . ?
C12 C13 H13 121.1 . . ?
C12 C13 C14 117.71(12) . . ?
C14 C13 H13 121.1 . . ?
C13 C14 H14 119.1 . . ?
C13 C14 C15 121.80(12) . . ?
C15 C14 H14 119.1 . . ?
C10 C15 C16 122.39(11) . . ?
C14 C15 C10 117.71(11) . . ?
C14 C15 C16 119.90(11) . . ?
C17 C16 C15 119.31(11) . . ?
C17 C16 C29 120.42(11) . . ?
C29 C16 C15 120.17(11) . . ?
C16 C17 H17 119.0 . . ?
C16 C17 C18 121.92(11) . . ?
C18 C17 H17 119.0 . . ?
C19 C18 C17 120.10(11) . . ?
C19 C18 C23 120.33(12) . . ?
C23 C18 C17 119.57(11) . . ?
C18 C19 H19 119.6 . . ?
C20 C19 C18 120.78(12) . . ?
C20 C19 H19 119.6 . . ?
C19 C20 H20 120.3 . . ?
C19 C20 C21 119.37(12) . . ?
C21 C20 H20 120.3 . . ?
C20 C21 H21 119.6 . . ?
C22 C21 C20 120.84(12) . . ?
C22 C21 H21 119.6 . . ?
C21 C22 H22 119.5 . . ?
C21 C22 C23 121.09(12) . . ?
C23 C22 H22 119.5 . . ?
C18 C23 C22 117.58(11) . . ?
C18 C23 C24 119.20(11) . . ?
C22 C23 C24 123.21(11) . . ?
C25 C24 C23 122.13(12) . . ?
C25 C24 C29 118.33(11) . . ?
C29 C24 C23 119.54(11) . . ?
C24 C25 H25 119.3 . . ?
C26 C25 C24 121.48(12) . . ?
C26 C25 H25 119.3 . . ?
C25 C26 H26 119.9 . . ?
C25 C26 C27 120.29(12) . . ?
C27 C26 H26 119.9 . . ?
C26 C27 H27 120.2 . . ?
C28 C27 C26 119.57(12) . . ?
C28 C27 H27 120.2 . . ?
C27 C28 H28 119.3 . . ?
C27 C28 C29 121.39(12) . . ?
C29 C28 H28 119.3 . . ?
C24 C29 C16 119.33(11) . . ?
C28 C29 C16 121.72(11) . . ?
C28 C29 C24 118.94(11) . . ?

loop_
_geom_bond_atom_site_label_1
_geom_bond_atom_site_label_2
_geom_bond_distance
_geom_bond_site_symmetry_2
_geom_bond_publ_flag
F1 C12 1.3621(14) . ?
O1 C4 1.2081(16) . ?
O2 C5 1.2079(16) . ?
N1 C4 1.4002(16) . ?
N1 C5 1.4062(16) . ?
N1 C10 1.4336(15) . ?
C1 H1A 0.9900 . ?
C1 H1B 0.9900 . ?
C1 C2 1.5450(19) . ?
C1 C7 1.5444(18) . ?
C2 H2 1.0000 . ?
C2 C3 1.5715(18) . ?
C2 C9 1.5194(19) . ?
C3 H3 1.0000 . ?
C3 C4 1.5104(17) . ?
C3 C6 1.5449(17) . ?
C5 C6 1.5121(17) . ?
C6 H6 1.0000 . ?
C6 C7 1.5733(18) . ?
C7 H7 1.0000 . ?
C7 C8 1.5157(19) . ?
C8 H8 0.9500 . ?
C8 C9 1.3309(19) . ?
C9 H9 0.9500 . ?
C10 C11 1.3916(17) . ?
C10 C15 1.3964(17) . ?
C11 H11 0.9500 . ?
C11 C12 1.3764(18) . ?
C12 C13 1.3786(19) . ?
C13 H13 0.9500 . ?
C13 C14 1.3917(18) . ?
C14 H14 0.9500 . ?
C14 C15 1.3955(17) . ?
C15 C16 1.4959(17) . ?
C16 C17 1.3557(18) . ?
C16 C29 1.4474(17) . ?
C17 H17 0.9500 . ?
C17 C18 1.4350(17) . ?
C18 C19 1.4086(17) . ?
C18 C23 1.4145(17) . ?
C19 H19 0.9500 . ?
C19 C20 1.3746(18) . ?
C20 H20 0.9500 . ?
C20 C21 1.4009(19) . ?
C21 H21 0.9500 . ?
C21 C22 1.3776(19) . ?
C22 H22 0.9500 . ?
C22 C23 1.4152(17) . ?
C23 C24 1.4552(17) . ?
C24 C25 1.4099(17) . ?
C24 C29 1.4245(17) . ?
C25 H25 0.9500 . ?
C25 C26 1.3763(18) . ?
C26 H26 0.9500 . ?
C26 C27 1.4026(19) . ?
C27 H27 0.9500 . ?
C27 C28 1.3780(18) . ?
C28 H28 0.9500 . ?
C28 C29 1.4117(17) . ?

loop_
_geom_torsion_atom_site_label_1
_geom_torsion_atom_site_label_2
_geom_torsion_atom_site_label_3
_geom_torsion_atom_site_label_4
_geom_torsion
_geom_torsion_site_symmetry_1
_geom_torsion_site_symmetry_2
_geom_torsion_site_symmetry_3
_geom_torsion_site_symmetry_4
_geom_torsion_publ_flag
F1 C12 C13 C14 178.64(11) . . . . ?
O2 C5 C6 C3 -178.10(13) . . . . ?
O2 C5 C6 C7 68.76(17) . . . . ?
N1 C5 C6 C3 0.40(13) . . . . ?
N1 C5 C6 C7 -112.73(12) . . . . ?
N1 C10 C11 C12 -179.58(11) . . . . ?
N1 C10 C15 C14 177.21(11) . . . . ?
N1 C10 C15 C16 -3.21(18) . . . . ?
C1 C2 C3 C4 -151.91(11) . . . . ?
C1 C2 C3 C6 -37.37(12) . . . . ?
C1 C2 C9 C8 32.90(13) . . . . ?
C1 C7 C8 C9 -32.92(13) . . . . ?
C2 C1 C7 C6 -59.14(11) . . . . ?
C2 C1 C7 C8 49.46(11) . . . . ?
C2 C3 C4 O1 -66.67(17) . . . . ?
C2 C3 C4 N1 112.92(12) . . . . ?
C2 C3 C6 C5 -121.31(10) . . . . ?
C2 C3 C6 C7 0.53(12) . . . . ?
C3 C2 C9 C8 -69.66(13) . . . . ?
C3 C6 C7 C1 36.53(12) . . . . ?
C3 C6 C7 C8 -67.11(12) . . . . ?
C4 N1 C5 O2 177.93(12) . . . . ?
C4 N1 C5 C6 -0.65(14) . . . . ?
C4 N1 C10 C11 -68.06(15) . . . . ?
C4 N1 C10 C15 113.07(13) . . . . ?
C4 C3 C6 C5 -0.06(13) . . . . ?
C4 C3 C6 C7 121.78(11) . . . . ?
C5 N1 C4 O1 -179.78(12) . . . . ?
C5 N1 C4 C3 0.61(14) . . . . ?
C5 N1 C10 C11 106.06(13) . . . . ?
C5 N1 C10 C15 -72.81(16) . . . . ?
C5 C6 C7 C1 150.93(11) . . . . ?
C5 C6 C7 C8 47.29(14) . . . . ?
C6 C3 C4 O1 -179.90(12) . . . . ?
C6 C3 C4 N1 -0.31(13) . . . . ?
C6 C7 C8 C9 69.95(13) . . . . ?
C7 C1 C2 C3 59.38(11) . . . . ?
C7 C1 C2 C9 -49.34(11) . . . . ?
C7 C8 C9 C2 -0.01(14) . . . . ?
C9 C2 C3 C4 -48.54(14) . . . . ?
C9 C2 C3 C6 66.00(12) . . . . ?
C10 N1 C4 O1 -5.16(19) . . . . ?
C10 N1 C4 C3 175.23(11) . . . . ?
C10 N1 C5 O2 3.32(19) . . . . ?
C10 N1 C5 C6 -175.26(11) . . . . ?
C10 C11 C12 F1 -177.76(10) . . . . ?
C10 C11 C12 C13 2.31(19) . . . . ?
C10 C15 C16 C17 105.42(14) . . . . ?
C10 C15 C16 C29 -78.27(15) . . . . ?
C11 C10 C15 C14 -1.60(18) . . . . ?
C11 C10 C15 C16 177.97(11) . . . . ?
C11 C12 C13 C14 -1.42(19) . . . . ?
C12 C13 C14 C15 -1.10(19) . . . . ?
C13 C14 C15 C10 2.54(18) . . . . ?
C13 C14 C15 C16 -177.05(11) . . . . ?
C14 C15 C16 C17 -75.01(16) . . . . ?
C14 C15 C16 C29 101.30(14) . . . . ?
C15 C10 C11 C12 -0.73(18) . . . . ?
C15 C16 C17 C18 178.05(11) . . . . ?
C15 C16 C29 C24 -177.56(11) . . . . ?
C15 C16 C29 C28 1.23(18) . . . . ?
C16 C17 C18 C19 179.62(12) . . . . ?
C16 C17 C18 C23 -1.02(19) . . . . ?
C17 C16 C29 C24 -1.30(18) . . . . ?
C17 C16 C29 C28 177.50(12) . . . . ?
C17 C18 C19 C20 179.60(12) . . . . ?
C17 C18 C23 C22 -179.71(11) . . . . ?
C17 C18 C23 C24 -0.18(17) . . . . ?
C18 C19 C20 C21 0.19(19) . . . . ?
C18 C23 C24 C25 -178.63(11) . . . . ?
C18 C23 C24 C29 0.58(17) . . . . ?
C19 C18 C23 C22 -0.35(18) . . . . ?
C19 C18 C23 C24 179.18(11) . . . . ?
C19 C20 C21 C22 -0.5(2) . . . . ?
C20 C21 C22 C23 0.4(2) . . . . ?
C21 C22 C23 C18 0.03(18) . . . . ?
C21 C22 C23 C24 -179.48(12) . . . . ?
C22 C23 C24 C25 0.87(19) . . . . ?
C22 C23 C24 C29 -179.91(11) . . . . ?
C23 C18 C19 C20 0.24(19) . . . . ?
C23 C24 C25 C26 179.05(12) . . . . ?
C23 C24 C29 C16 0.12(17) . . . . ?
C23 C24 C29 C28 -178.71(11) . . . . ?
C24 C25 C26 C27 -0.43(19) . . . . ?
C25 C24 C29 C16 179.37(11) . . . . ?
C25 C24 C29 C28 0.54(17) . . . . ?
C25 C26 C27 C28 0.66(19) . . . . ?
C26 C27 C28 C29 -0.29(19) . . . . ?
C27 C28 C29 C16 -179.11(12) . . . . ?
C27 C28 C29 C24 -0.31(18) . . . . ?
C29 C16 C17 C18 1.76(19) . . . . ?
C29 C24 C25 C26 -0.18(18) . . . . ?
